data_4508787
loop_
_publ_author_name
'Tang, Si-Fu'
'Song, Jun-Ling'
'Li, Xiu-Ling'
'Mao, Jiang-Gao'

_publ_section_title
;
 Luminescent Lanthanide(III) Carboxylate&#x2212;Phosphonates with Helical
 Tunnels
;
_journal_issue 10
_journal_name_full 'Crystal Growth &amp; Design'
_journal_page_first 2322
_journal_paper_doi 10.1021/cg060248l
_journal_volume 6
_journal_year 2006
_chemical_formula_sum 'C5 H13 Lu N O10 P'
_chemical_formula_weight 453.10
_chemical_name_systematic
; 
 ? 
;
_space_group_IT_number 19
_symmetry_cell_setting orthorhombic
_symmetry_space_group_name_Hall 'P 2ac 2ab'
_symmetry_space_group_name_H-M 'P 21 21 21'
_atom_sites_solution_hydrogens geom
_atom_sites_solution_primary direct
_atom_sites_solution_secondary difmap
_audit_creation_method SHELXL-97
_cell_angle_alpha 90.00
_cell_angle_beta 90.00
_cell_angle_gamma 90.00
_cell_formula_units_Z 4
_cell_length_a 8.94660(10)
_cell_length_b 8.9062(2)
_cell_length_c 15.5353(3)
_cell_measurement_temperature 293(2)
_cell_volume 1237.86(4)
_computing_structure_refinement 'SHELXL-97 (Sheldrick, 1997)'
_computing_structure_solution 'SHELXS-97 (Sheldrick, 1990)'
_diffrn_ambient_temperature 293(2)
_diffrn_measured_fraction_theta_full 0.998
_diffrn_measured_fraction_theta_max 0.998
_diffrn_measurement_device_type 'Rigaku Mercury CCD'
_diffrn_measurement_method 'narrow frame method'
_diffrn_radiation_monochromator graphite
_diffrn_radiation_source 'fine-focus sealed tube'
_diffrn_radiation_type MoK\a
_diffrn_radiation_wavelength 0.71073
_diffrn_reflns_av_R_equivalents 0.0266
_diffrn_reflns_av_sigmaI/netI 0.0246
_diffrn_reflns_limit_h_max 10
_diffrn_reflns_limit_h_min -10
_diffrn_reflns_limit_k_max 10
_diffrn_reflns_limit_k_min -10
_diffrn_reflns_limit_l_max 18
_diffrn_reflns_limit_l_min -8
_diffrn_reflns_number 6828
_diffrn_reflns_theta_full 25.68
_diffrn_reflns_theta_max 25.68
_diffrn_reflns_theta_min 2.63
_diffrn_standards_decay_% <1.0%
_exptl_absorpt_coefficient_mu 8.150
_exptl_absorpt_correction_T_max 1.0
_exptl_absorpt_correction_T_min 0.549
_exptl_absorpt_correction_type multi-scan
_exptl_crystal_colour colorless
_exptl_crystal_density_diffrn 2.431
_exptl_crystal_density_method 'not measured'
_exptl_crystal_description brick
_exptl_crystal_F_000 864
_exptl_crystal_size_max 0.35
_exptl_crystal_size_mid 0.25
_exptl_crystal_size_min 0.10
_refine_diff_density_max 0.745
_refine_diff_density_min -1.032
_refine_diff_density_rms 0.122
_refine_ls_abs_structure_details 'Flack H D (1983), Acta Cryst. A39, 876-881'
_refine_ls_abs_structure_Flack 0.022(13)
_refine_ls_extinction_method none
_refine_ls_goodness_of_fit_ref 1.133
_refine_ls_hydrogen_treatment mixed
_refine_ls_matrix_type full
_refine_ls_number_parameters 163
_refine_ls_number_reflns 2351
_refine_ls_number_restraints 0
_refine_ls_restrained_S_all 1.133
_refine_ls_R_factor_all 0.0223
_refine_ls_R_factor_gt 0.0214
_refine_ls_shift/su_max 0.001
_refine_ls_shift/su_mean 0.000
_refine_ls_structure_factor_coef Fsqd
_refine_ls_weighting_details 'calc w=1/[\s^2^(Fo^2^)+(0.0163P)^2^+4.8520P] where P=(Fo^2^+2Fc^2^)/3'
_refine_ls_weighting_scheme calc
_refine_ls_wR_factor_gt 0.0494
_refine_ls_wR_factor_ref 0.0499
_reflns_number_gt 2318
_reflns_number_total 2351
_reflns_threshold_expression >2sigma(I)
_cod_data_source_file cg060248lsup2.cif
_cod_data_source_block Y-pmida
_cod_depositor_comments
;
The following automatic conversions were performed:

'_exptl_absorpt_correction_type' value 'Multi scan' changed to
'multi-scan' according to
/home/saulius/struct/CIF-dictionaries/cif_core.dic dictionary named
'cif_core.dic' version 2.4.2 from 2011-04-26.

Automatic conversion script
Id: cif_fix_values 1891 2012-01-12 08:04:46Z andrius 
;
_cod_original_sg_symbol_H-M P2(1)2(1)2(1)
_cod_database_code 4508787

loop_
_symmetry_equiv_pos_as_xyz
'x, y, z'
'-x+1/2, -y, z+1/2'
'-x, y+1/2, -z+1/2'
'x+1/2, -y+1/2, -z'

loop_
_atom_site_label
_atom_site_type_symbol
_atom_site_fract_x
_atom_site_fract_y
_atom_site_fract_z
_atom_site_U_iso_or_equiv
_atom_site_adp_type
_atom_site_occupancy
_atom_site_symmetry_multiplicity
_atom_site_calc_flag
_atom_site_refinement_flags
Lu1 Lu -0.03214(3) 0.61178(2) 0.604913(14) 0.01390(7) Uani 1 1 d .
P1 P -0.12683(18) 0.93331(17) 0.70610(10) 0.0191(3) Uani 1 1 d .
N1 N -0.2564(5) 0.6598(5) 0.7107(3) 0.0141(10) Uani 1 1 d .
C1 C -0.2151(7) 0.7858(7) 0.7681(4) 0.0191(13) Uani 1 1 d .
H1A H -0.1470 0.7505 0.8123 0.023 Uiso 1 1 calc R
H1B H -0.3039 0.8247 0.7962 0.023 Uiso 1 1 calc R
C2 C -0.3928(7) 0.6935(8) 0.6613(4) 0.0216(14) Uani 1 1 d .
H2A H -0.4422 0.7792 0.6873 0.026 Uiso 1 1 calc R
H2B H -0.4602 0.6085 0.6656 0.026 Uiso 1 1 calc R
C3 C -0.3658(6) 0.7267(7) 0.5680(4) 0.0170(13) Uani 1 1 d .
C4 C -0.2795(7) 0.5187(7) 0.7589(4) 0.0190(13) Uani 1 1 d .
H4A H -0.3792 0.5175 0.7836 0.023 Uiso 1 1 calc R
H4B H -0.2078 0.5121 0.8056 0.023 Uiso 1 1 calc R
C5 C -0.2603(6) 0.3852(7) 0.6985(4) 0.0191(11) Uani 1 1 d .
O1 O -0.2432(5) 0.6848(5) 0.5344(3) 0.0229(10) Uani 1 1 d .
O2 O -0.4691(6) 0.7914(5) 0.5281(3) 0.0245(9) Uani 1 1 d .
O3 O -0.3153(5) 0.2619(5) 0.7221(3) 0.0262(10) Uani 1 1 d .
O4 O -0.1875(5) 0.4040(5) 0.6293(3) 0.0273(10) Uani 1 1 d .
O11 O -0.2497(6) 1.0174(5) 0.6526(3) 0.0295(11) Uani 1 1 d .
H11A H -0.2704 1.0971 0.6762 0.044 Uiso 1 1 calc R
O12 O -0.0493(5) 1.0390(5) 0.7666(3) 0.0218(9) Uani 1 1 d .
O13 O -0.0248(5) 0.8534(4) 0.6444(2) 0.0221(9) Uani 1 1 d .
O1W O 0.0568(7) 0.4136(5) 0.5211(4) 0.0488(15) Uani 1 1 d .
O2W O 0.2318(4) 0.6521(5) 0.6113(3) 0.0262(10) Uani 1 1 d .
O3W O 0.0668(13) 0.1057(8) 0.5208(6) 0.119(4) Uani 1 1 d .

loop_
_atom_site_aniso_label
_atom_site_aniso_U_11
_atom_site_aniso_U_22
_atom_site_aniso_U_33
_atom_site_aniso_U_23
_atom_site_aniso_U_13
_atom_site_aniso_U_12
Lu1 0.01597(11) 0.01430(10) 0.01142(10) 0.00063(10) 0.00129(10) 0.00126(10)
P1 0.0237(8) 0.0174(8) 0.0162(7) -0.0023(6) -0.0011(6) -0.0006(6)
N1 0.017(2) 0.013(2) 0.012(2) 0.0010(18) -0.0006(19) 0.0022(18)
C1 0.020(3) 0.017(3) 0.020(3) 0.001(3) 0.004(3) 0.001(2)
C2 0.017(3) 0.031(4) 0.017(3) 0.004(3) 0.003(3) 0.004(3)
C3 0.012(3) 0.023(3) 0.016(3) -0.001(2) -0.004(2) 0.001(2)
C4 0.020(3) 0.022(3) 0.015(3) 0.000(2) 0.004(2) 0.000(2)
C5 0.023(3) 0.015(3) 0.019(3) -0.002(3) 0.003(2) 0.000(3)
O1 0.020(2) 0.037(3) 0.013(2) 0.002(2) 0.0033(18) 0.000(2)
O2 0.020(2) 0.038(3) 0.015(2) 0.0069(18) -0.004(2) 0.001(2)
O3 0.031(3) 0.017(2) 0.031(3) 0.004(2) 0.007(2) -0.0049(19)
O4 0.038(2) 0.021(2) 0.023(2) -0.0044(19) 0.0111(18) -0.009(2)
O11 0.040(3) 0.016(2) 0.033(3) -0.0041(19) -0.015(2) 0.004(2)
O12 0.023(2) 0.025(2) 0.0168(19) -0.0078(17) 0.0002(19) -0.001(2)
O13 0.031(2) 0.016(2) 0.0196(19) -0.0032(15) 0.0055(19) -0.0037(19)
O1W 0.062(4) 0.027(3) 0.057(3) -0.017(2) 0.027(3) 0.000(3)
O2W 0.017(2) 0.038(3) 0.023(2) 0.008(2) 0.002(2) -0.0043(17)
O3W 0.200(10) 0.046(4) 0.111(7) -0.013(5) 0.077(7) 0.017(7)

loop_
_atom_type_symbol
_atom_type_description
_atom_type_scat_dispersion_real
_atom_type_scat_dispersion_imag
_atom_type_scat_source
C C 0.0033 0.0016 'International Tables Vol C Tables 4.2.6.8 and 6.1.1.4'
H H 0.0000 0.0000 'International Tables Vol C Tables 4.2.6.8 and 6.1.1.4'
N N 0.0061 0.0033 'International Tables Vol C Tables 4.2.6.8 and 6.1.1.4'
O O 0.0106 0.0060 'International Tables Vol C Tables 4.2.6.8 and 6.1.1.4'
P P 0.1023 0.0942 'International Tables Vol C Tables 4.2.6.8 and 6.1.1.4'
Lu Lu -0.4720 5.8584 'International Tables Vol C Tables 4.2.6.8 and 6.1.1.4'

loop_
_geom_angle_atom_site_label_1
_geom_angle_atom_site_label_2
_geom_angle_atom_site_label_3
_geom_angle
_geom_angle_site_symmetry_1
_geom_angle_site_symmetry_3
O12 Lu1 O13 91.41(15) 3_546 .
O12 Lu1 O1 141.92(16) 3_546 .
O13 Lu1 O1 83.21(17) . .
O12 Lu1 O2 146.41(16) 3_546 4_566
O13 Lu1 O2 83.05(15) . 4_566
O1 Lu1 O2 70.46(16) . 4_566
O12 Lu1 O1W 99.72(19) 3_546 .
O13 Lu1 O1W 150.48(17) . .
O1 Lu1 O1W 103.3(2) . .
O2 Lu1 O1W 72.55(18) 4_566 .
O12 Lu1 O4 79.58(16) 3_546 .
O13 Lu1 O4 137.03(16) . .
O1 Lu1 O4 79.13(17) . .
O2 Lu1 O4 125.73(15) 4_566 .
O1W Lu1 O4 72.25(17) . .
O12 Lu1 O2W 71.49(16) 3_546 .
O13 Lu1 O2W 79.35(16) . .
O1 Lu1 O2W 142.75(15) . .
O2 Lu1 O2W 74.93(16) 4_566 .
O1W Lu1 O2W 78.47(19) . .
O4 Lu1 O2W 134.21(16) . .
O12 Lu1 N1 74.70(16) 3_546 .
O13 Lu1 N1 72.22(15) . .
O1 Lu1 N1 67.75(15) . .
O2 Lu1 N1 133.24(16) 4_566 .
O1W Lu1 N1 137.07(17) . .
O4 Lu1 N1 64.85(15) . .
O2W Lu1 N1 134.71(15) . .
O12 P1 O13 114.6(3) . .
O12 P1 O11 110.9(3) . .
O13 P1 O11 108.3(3) . .
O12 P1 C1 108.9(3) . .
O13 P1 C1 105.1(3) . .
O11 P1 C1 108.8(3) . .
C2 N1 C4 108.8(5) . .
C2 N1 C1 111.5(5) . .
C4 N1 C1 112.0(4) . .
C2 N1 Lu1 109.9(3) . .
C4 N1 Lu1 106.6(3) . .
C1 N1 Lu1 108.0(3) . .
N1 C1 P1 109.8(4) . .
N1 C2 C3 114.2(5) . .
O2 C3 O1 124.6(6) . .
O2 C3 C2 116.7(5) . .
O1 C3 C2 118.6(5) . .
N1 C4 C5 109.6(5) . .
O3 C5 O4 124.3(6) . .
O3 C5 C4 117.1(5) . .
O4 C5 C4 118.5(6) . .
C3 O1 Lu1 127.0(4) . .
C3 O2 Lu1 142.6(4) . 4_466
C5 O4 Lu1 123.1(4) . .
P1 O11 O3 110.5(3) . 1_565
P1 O12 Lu1 153.8(3) . 3_556
P1 O13 Lu1 127.7(2) . .
Lu1 O1W O3W 140.2(3) . .

loop_
_geom_bond_atom_site_label_1
_geom_bond_atom_site_label_2
_geom_bond_distance
_geom_bond_site_symmetry_2
Lu1 O12 2.222(4) 3_546
Lu1 O13 2.239(4) .
Lu1 O1 2.278(4) .
Lu1 O2 2.309(4) 4_566
Lu1 O1W 2.332(5) .
Lu1 O4 2.345(4) .
Lu1 O2W 2.391(4) .
Lu1 N1 2.629(5) .
P1 O12 1.500(4) .
P1 O13 1.503(4) .
P1 O11 1.569(5) .
P1 C1 1.811(6) .
N1 C2 1.472(8) .
N1 C4 1.478(7) .
N1 C1 1.480(8) .
C2 C3 1.499(8) .
C3 O2 1.253(7) .
C3 O1 1.271(7) .
C4 C5 1.525(8) .
C5 O3 1.259(8) .
C5 O4 1.268(7) .
O2 Lu1 2.309(4) 4_466
O11 O3 2.501(7) 1_565
O12 Lu1 2.222(4) 3_556
O1W O3W 2.744(9) .
